data_7221593
loop_
_publ_author_name
'Nemec, Vinko'
'\<Skvorc, Nikola'
'Cin\<ci\'c, Dominik'

_publ_section_title
;
 Mechanochemical and solution-based cocrystallization of
 9,10-phenanthrenequinone and thiourea
;
_journal_issue 33
_journal_name_full CrystEngComm
_journal_page_first 6274
_journal_paper_doi 10.1039/C5CE01291K
_journal_volume 17
_journal_year 2015
_chemical_formula_moiety 'C14 H8 O2, C H4 N2 S'
_chemical_formula_sum 'C15 H12 N2 O2 S'
_chemical_formula_weight 284.33
_chemical_name_systematic
;
 ?
;
_space_group_crystal_system orthorhombic
_space_group_IT_number 60
_space_group_name_Hall '-P 2n 2ab'
_space_group_name_H-M_alt 'P b c n'
_symmetry_space_group_name_Hall '-P 2n 2ab'
_symmetry_space_group_name_H-M 'P b c n'
_atom_sites_solution_hydrogens mixed
_audit_creation_method SHELXL-2013
_audit_update_record
;
2015-06-30 deposited with the CCDC.
2015-07-20 downloaded from the CCDC.
;
_cell_angle_alpha 90
_cell_angle_beta 90
_cell_angle_gamma 90
_cell_formula_units_Z 4
_cell_length_a 11.9816(9)
_cell_length_b 13.5266(6)
_cell_length_c 8.5608(4)
_cell_measurement_temperature 295
_cell_volume 1387.45(14)
_computing_structure_refinement 'SHELXL-2013 (Sheldrick, 2013)'
_diffrn_ambient_temperature 295
_diffrn_measured_fraction_theta_full 0.993
_diffrn_measured_fraction_theta_max 0.988
_diffrn_measurement_device_type
;
Oxford Diffraction Xcalibur CCD
diffractometer
;
_diffrn_measurement_method 'omega scan'
_diffrn_radiation_type MoK\a
_diffrn_radiation_wavelength 0.71073
_diffrn_reflns_av_R_equivalents 0.0261
_diffrn_reflns_av_unetI/netI 0.0302
_diffrn_reflns_laue_measured_fraction_full 0.993
_diffrn_reflns_laue_measured_fraction_max 0.988
_diffrn_reflns_limit_h_max 15
_diffrn_reflns_limit_h_min -15
_diffrn_reflns_limit_k_max 16
_diffrn_reflns_limit_k_min -16
_diffrn_reflns_limit_l_max 10
_diffrn_reflns_limit_l_min -10
_diffrn_reflns_number 6783
_diffrn_reflns_point_group_measured_fraction_full 0.993
_diffrn_reflns_point_group_measured_fraction_max 0.988
_diffrn_reflns_theta_full 25.242
_diffrn_reflns_theta_max 26.990
_diffrn_reflns_theta_min 4.200
_diffrn_source 'fine-focus sealed tube'
_exptl_absorpt_coefficient_mu 0.235
_exptl_absorpt_correction_type none
_exptl_crystal_colour orange
_exptl_crystal_density_diffrn 1.361
_exptl_crystal_density_method 'not measured'
_exptl_crystal_description prisms
_exptl_crystal_F_000 592
_exptl_crystal_recrystallization_method 'Re-crystallisation from solvent: '
_exptl_crystal_size_max 0.77
_exptl_crystal_size_mid 0.53
_exptl_crystal_size_min 0.32
_refine_diff_density_max 0.212
_refine_diff_density_min -0.185
_refine_diff_density_rms 0.035
_refine_ls_extinction_method none
_refine_ls_goodness_of_fit_ref 0.946
_refine_ls_hydrogen_treatment mixed
_refine_ls_matrix_type full
_refine_ls_number_parameters 100
_refine_ls_number_reflns 1502
_refine_ls_number_restraints 0
_refine_ls_restrained_S_all 0.946
_refine_ls_R_factor_all 0.0622
_refine_ls_R_factor_gt 0.0370
_refine_ls_shift/su_max 0.001
_refine_ls_shift/su_mean 0.000
_refine_ls_structure_factor_coef Fsqd
_refine_ls_weighting_details 'w=1/[\s^2^(Fo^2^)+(0.0606P)^2^] where P=(Fo^2^+2Fc^2^)/3'
_refine_ls_weighting_scheme calc
_refine_ls_wR_factor_gt 0.0936
_refine_ls_wR_factor_ref 0.0984
_reflns_Friedel_coverage 0.000
_reflns_number_gt 958
_reflns_number_total 1502
_reflns_threshold_expression 'I > 2\s(I)'
_cod_data_source_file c5ce01291k2.cif
_cod_data_source_block shelx
_cod_depositor_comments 'Adding full bibliography for 7221593.cif.'
_cod_database_code 7221593
_shelx_space_group_comment
;
The symmetry employed for this shelxl refinement is uniquely defined
by the following loop, which should always be used as a source of
symmetry information in preference to the above space-group names.
They are only intended as comments.
;
_shelxl_version_number 2013-4

loop_
_space_group_symop_operation_xyz
'x, y, z'
'-x+1/2, -y+1/2, z+1/2'
'-x, y, -z+1/2'
'x+1/2, -y+1/2, -z'
'-x, -y, -z'
'x-1/2, y-1/2, -z-1/2'
'x, -y, z-1/2'
'-x-1/2, y-1/2, z'

loop_
_atom_site_label
_atom_site_type_symbol
_atom_site_fract_x
_atom_site_fract_y
_atom_site_fract_z
_atom_site_U_iso_or_equiv
_atom_site_adp_type
_atom_site_occupancy
_atom_site_site_symmetry_order
_atom_site_calc_flag
_atom_site_refinement_flags_posn
_atom_site_refinement_flags_adp
_atom_site_refinement_flags_occupancy
C1 C -0.09584(13) 0.98618(10) -0.14389(18) 0.0509(4) Uani 1 1 d . . .
C2 C -0.05080(12) 0.89763(9) -0.20202(18) 0.0483(4) Uani 1 1 d . . .
C3 C -0.10720(16) 0.81060(11) -0.1634(2) 0.0683(5) Uani 1 1 d . . .
H3 H -0.0818 0.7507 -0.2030 0.082 Uiso 1 1 calc R U .
C4 C -0.19954(18) 0.81186(14) -0.0680(3) 0.0858(6) Uani 1 1 d . . .
H4 H -0.2354 0.7527 -0.0444 0.103 Uiso 1 1 calc R U .
C5 C -0.23968(16) 0.89823(16) -0.0073(2) 0.0855(6) Uani 1 1 d . . .
H5 H -0.3010 0.8978 0.0593 0.103 Uiso 1 1 calc R U .
C6 C -0.18837(16) 0.98574(13) -0.0460(2) 0.0697(5) Uani 1 1 d . . .
H6 H -0.2157 1.0450 -0.0064 0.084 Uiso 1 1 calc R U .
C7 C -0.04588(13) 1.08112(10) -0.1884(2) 0.0551(4) Uani 1 1 d . . .
C8 C 0.0000 0.58159(14) 0.2500 0.0475(5) Uani 1 2 d S T P
N1 N -0.02004(14) 0.63191(11) 0.12128(16) 0.0664(5) Uani 1 1 d . . .
O1 O -0.07533(11) 1.15966(7) -0.13307(14) 0.0806(4) Uani 1 1 d . . .
S1 S 0.0000 0.45628(4) 0.2500 0.0635(3) Uani 1 2 d S T P
H1A H -0.0224(11) 0.6007(10) 0.030(2) 0.055(4) Uiso 1 1 d . . .
H1B H -0.0163(14) 0.6935(15) 0.125(2) 0.071(5) Uiso 1 1 d . . .

loop_
_atom_site_aniso_label
_atom_site_aniso_U_11
_atom_site_aniso_U_22
_atom_site_aniso_U_33
_atom_site_aniso_U_23
_atom_site_aniso_U_13
_atom_site_aniso_U_12
C1 0.0463(10) 0.0441(8) 0.0622(9) 0.0010(7) -0.0080(8) 0.0028(7)
C2 0.0478(10) 0.0345(7) 0.0627(9) 0.0035(6) -0.0150(7) -0.0026(6)
C3 0.0667(13) 0.0442(9) 0.0940(13) 0.0065(8) -0.0098(11) -0.0082(8)
C4 0.0696(15) 0.0740(12) 0.1138(16) 0.0209(11) -0.0036(12) -0.0264(11)
C5 0.0573(13) 0.1001(14) 0.0991(15) 0.0146(12) 0.0096(12) -0.0082(10)
C6 0.0582(12) 0.0703(10) 0.0804(12) -0.0007(9) -0.0019(10) 0.0077(8)
C7 0.0627(12) 0.0350(8) 0.0676(9) -0.0014(7) -0.0126(7) 0.0056(6)
C8 0.0651(15) 0.0364(10) 0.0411(10) 0.000 0.0007(10) 0.000
N1 0.1234(15) 0.0327(7) 0.0430(8) 0.0042(6) -0.0020(7) 0.0057(7)
O1 0.0992(11) 0.0415(6) 0.1011(10) -0.0109(6) 0.0041(8) 0.0132(6)
S1 0.1161(6) 0.0314(3) 0.0428(3) 0.000 -0.0129(3) 0.000

loop_
_atom_type_symbol
_atom_type_description
_atom_type_scat_dispersion_real
_atom_type_scat_dispersion_imag
_atom_type_scat_source
C C 0.0033 0.0016 'International Tables Vol C Tables 4.2.6.8 and 6.1.1.4'
H H 0.0000 0.0000 'International Tables Vol C Tables 4.2.6.8 and 6.1.1.4'
N N 0.0061 0.0033 'International Tables Vol C Tables 4.2.6.8 and 6.1.1.4'
O O 0.0106 0.0060 'International Tables Vol C Tables 4.2.6.8 and 6.1.1.4'
S S 0.1246 0.1234 'International Tables Vol C Tables 4.2.6.8 and 6.1.1.4'

loop_
_geom_angle_atom_site_label_1
_geom_angle_atom_site_label_2
_geom_angle_atom_site_label_3
_geom_angle
_geom_angle_site_symmetry_1
_geom_angle_site_symmetry_3
C6 C1 C2 121.09(14) . .
C6 C1 C7 119.05(14) . .
C2 C1 C7 119.85(15) . .
C3 C2 C1 116.68(15) . .
C3 C2 C2 122.22(10) . 3_554
C1 C2 C2 121.10(9) . 3_554
C4 C3 C2 121.27(16) . .
C5 C4 C3 121.31(16) . .
C4 C5 C6 119.19(19) . .
C5 C6 C1 120.38(18) . .
O1 C7 C1 123.08(16) . .
O1 C7 C7 118.62(10) . 3_554
C1 C7 C7 118.29(9) . 3_554
N1 C8 N1 117.8(2) . 3
N1 C8 S1 121.11(10) . .
N1 C8 S1 121.11(10) 3 .

loop_
_geom_bond_atom_site_label_1
_geom_bond_atom_site_label_2
_geom_bond_distance
_geom_bond_site_symmetry_2
C1 C6 1.390(2) .
C1 C2 1.4048(19) .
C1 C7 1.467(2) .
C2 C3 1.397(2) .
C2 C2 1.469(3) 3_554
C3 C4 1.375(3) .
C4 C5 1.366(3) .
C5 C6 1.374(3) .
C7 O1 1.2154(17) .
C7 C7 1.524(3) 3_554
C8 N1 1.3173(15) .
C8 N1 1.3173(15) 3
C8 S1 1.6949(19) .
